data_7715971
loop_
_publ_author_name
'Zi&#xf3;&#x142;kowska, Aleksandra'
'Prze&#x15b;niak-Welenc, Marta'
'Kruczy&#x144;ski, Tomasz'
'Gamer, Michael'
'Ponikiewski, &#x141;ukasz'

_publ_section_title
;
 From phosphanylphosphaalkenes to coordination copper and silver polymers
 containing P-P bonds.
;
_journal_issue 22
_journal_name_full 'Dalton transactions (Cambridge, England : 2003)'
_journal_page_first 9350
_journal_page_last 9357
_journal_paper_doi 10.1039/d4dt00987h
_journal_volume 53
_journal_year 2024
_chemical_formula_moiety 'C25 H33 Ag Cl P2 S'
_chemical_formula_sum 'C25 H33 Ag Cl P2 S'
_chemical_formula_weight 570.83
_space_group_IT_number 15
_space_group_name_Hall '-I 2ya'
_space_group_name_H-M_alt 'I 1 2/a 1'
_symmetry_cell_setting monoclinic
_symmetry_Int_Tables_number 15
_symmetry_space_group_name_Hall '-I 2ya'
_symmetry_space_group_name_H-M 'I 1 2/a 1'
_atom_sites_solution_hydrogens geom
_audit_conform_dict_location ftp://ftp.iucr.org/pub/cif_core.dic
_audit_conform_dict_name cif_core.dic
_audit_conform_dict_version 2.4.3
_audit_creation_date 2023-10-13T10:09:00-00:00
_audit_creation_method 'WinGX routine CIF_UPDATE'
_audit_update_record
;
2024-04-02 deposited with the CCDC.	2024-05-07 downloaded from the CCDC.
;
_cell_angle_alpha 90
_cell_angle_beta 98.631(7)
_cell_angle_gamma 90
_cell_formula_units_Z 8
_cell_length_a 29.324(3)
_cell_length_b 9.7516(6)
_cell_length_c 18.3994(14)
_cell_measurement_reflns_used 6750
_cell_measurement_temperature 120(2)
_cell_measurement_theta_max 26.12
_cell_measurement_theta_min 2.84
_cell_measurement_wavelength 0.71073
_cell_volume 5201.8(7)
_computing_molecular_graphics 'Ortep for Windows (Farrugia, 2012)'
_computing_publication_material 'WinGX publication routines (Farrugia, 2012)'
_computing_structure_refinement 'SHELXL-2018/1 (Sheldrick, 2018)'
_diffrn_ambient_temperature 120(2)
_diffrn_detector 'EIGER2 1M CDTE'
_diffrn_detector_area_resol_mean 13.33
_diffrn_measured_fraction_theta_full 0.992
_diffrn_measured_fraction_theta_max 0.827
_diffrn_measurement_details ' 264 frames, detector distance = 40 mm'
_diffrn_measurement_device 'Eulerian 4-circle diffractometer'
_diffrn_measurement_device_type 'STOE STADIVARI'
_diffrn_measurement_method 'rotation method, \w scans'
_diffrn_radiation_collimation '1.2 0.6 mm diameter'
_diffrn_radiation_monochromator 'Graded multilayer mirror'
_diffrn_radiation_polarisn_norm 270
_diffrn_radiation_probe x-ray
_diffrn_radiation_type MoK\a
_diffrn_radiation_wavelength 0.71073
_diffrn_reflns_av_R_equivalents 0.0949
_diffrn_reflns_av_unetI/netI 0.1928
_diffrn_reflns_Laue_measured_fraction_full 0.992
_diffrn_reflns_Laue_measured_fraction_max 0.827
_diffrn_reflns_limit_h_max 38
_diffrn_reflns_limit_h_min -37
_diffrn_reflns_limit_k_max 13
_diffrn_reflns_limit_k_min -10
_diffrn_reflns_limit_l_max 23
_diffrn_reflns_limit_l_min -25
_diffrn_reflns_number 16451
_diffrn_reflns_point_group_measured_fraction_full 0.992
_diffrn_reflns_point_group_measured_fraction_max 0.827
_diffrn_reflns_theta_full 25.242
_diffrn_reflns_theta_max 30.022
_diffrn_reflns_theta_min 2.84
_diffrn_source Axo_Mo
_diffrn_source_current 0.830
_diffrn_source_power 0.050
_diffrn_source_voltage 60
_exptl_absorpt_coefficient_mu 1.092
_exptl_absorpt_correction_T_max 0.9683
_exptl_absorpt_correction_T_min 0.8027
_exptl_absorpt_correction_type integration
_exptl_absorpt_process_details
;
STOE X-Red32, absorption correction by Gaussian integration, analogous to
P. Coppens, "The Evaluation of Absorption and Extinction in Single-Crystal
Structure Analysis", published in
F. R. Ahmed (Editor), "Crystallographic Computing",
Munksgaard, Copenhagen (1970), 255 - 270
;
_exptl_crystal_colour colourless
_exptl_crystal_density_diffrn 1.458
_exptl_crystal_density_method 'not measured'
_exptl_crystal_description fragment
_exptl_crystal_F_000 2344
_exptl_crystal_size_max 0.041
_exptl_crystal_size_mid 0.022
_exptl_crystal_size_min 0.01
_refine_diff_density_max 1.534
_refine_diff_density_min -0.906
_refine_diff_density_rms 0.137
_refine_ls_extinction_method none
_refine_ls_goodness_of_fit_ref 1.006
_refine_ls_hydrogen_treatment constr
_refine_ls_matrix_type full
_refine_ls_number_constraints 0
_refine_ls_number_parameters 277
_refine_ls_number_reflns 6290
_refine_ls_number_restraints 0
_refine_ls_restrained_S_all 1.006
_refine_ls_R_factor_all 0.2291
_refine_ls_R_factor_gt 0.0743
_refine_ls_shift/su_max 0.001
_refine_ls_shift/su_mean 0
_refine_ls_structure_factor_coef Fsqd
_refine_ls_weighting_details 'w=1/[\s^2^(Fo^2^)+(0.0740P)^2^+11.3233P] where P=(Fo^2^+2Fc^2^)/3'
_refine_ls_weighting_scheme calc
_refine_ls_wR_factor_gt 0.1436
_refine_ls_wR_factor_ref 0.1964
_reflns_Friedel_coverage 0
_reflns_number_gt 2551
_reflns_number_total 6290
_reflns_threshold_expression 'I > 2\s(I)'
_cod_data_source_file d4dt00987h2.cif
_cod_data_source_block poly_3c_Ag_SS
_cod_depositor_comments 'Adding full bibliography for 7715966--7715972.cif.'
_cod_original_cell_volume 5201.9(7)
_cod_original_sg_symbol_H-M 'I 2/a'
_cod_database_code 7715971

loop_
_symmetry_equiv_pos_as_xyz
'x, y, z'
'-x+1/2, y, -z'
'x+1/2, y+1/2, z+1/2'
'-x+1, y+1/2, -z+1/2'
'-x, -y, -z'
'x-1/2, -y, z'
'-x+1/2, -y+1/2, -z+1/2'
'x, -y+1/2, z+1/2'

loop_
_atom_site_label
_atom_site_type_symbol
_atom_site_fract_x
_atom_site_fract_y
_atom_site_fract_z
_atom_site_U_iso_or_equiv
_atom_site_adp_type
_atom_site_occupancy
_atom_site_site_symmetry_order
_atom_site_calc_flag
_atom_site_refinement_flags_posn
_atom_site_refinement_flags_adp
_atom_site_refinement_flags_occupancy
_atom_site_disorder_assembly
_atom_site_disorder_group
C1 C 0.6124(3) 0.2909(7) 0.7072(4) 0.038(2) Uani 1 1 d . . . . .
H1 H 0.582811 0.314055 0.725311 0.046 Uiso 1 1 calc R U . . .
C2 C 0.6005(3) 0.2443(7) 0.6299(4) 0.0322(19) Uani 1 1 d . . . . .
C3 C 0.6325(3) 0.2279(8) 0.5813(4) 0.0345(19) Uani 1 1 d . . . . .
H3 H 0.663973 0.250087 0.597464 0.041 Uiso 1 1 calc R U . . .
C4 C 0.6199(4) 0.1809(8) 0.5111(5) 0.046(2) Uani 1 1 d . . . . .
H4 H 0.64264 0.169855 0.479817 0.055 Uiso 1 1 calc R U . . .
C5 C 0.5753(4) 0.1500(9) 0.4856(5) 0.054(3) Uani 1 1 d . . . . .
H5 H 0.566945 0.118363 0.436618 0.065 Uiso 1 1 calc R U . . .
C6 C 0.5430(4) 0.1640(9) 0.5296(6) 0.055(3) Uani 1 1 d . . . . .
H6 H 0.511771 0.14244 0.511384 0.066 Uiso 1 1 calc R U . . .
C7 C 0.5550(3) 0.2106(8) 0.6028(5) 0.044(2) Uani 1 1 d . . . . .
H7 H 0.531864 0.218881 0.633604 0.053 Uiso 1 1 calc R U . . .
C8 C 0.6380(3) 0.1894(7) 0.7614(5) 0.040(2) Uani 1 1 d . . . . .
C9 C 0.6212(3) 0.1509(8) 0.8237(4) 0.042(2) Uani 1 1 d . . . . .
H9 H 0.591755 0.183408 0.831257 0.051 Uiso 1 1 calc R U . . .
C10 C 0.6449(3) 0.0683(9) 0.8747(5) 0.044(2) Uani 1 1 d . . . . .
H10 H 0.63153 0.043234 0.916687 0.053 Uiso 1 1 calc R U . . .
C11 C 0.6880(3) 0.0193(8) 0.8676(4) 0.042(2) Uani 1 1 d . . . . .
H11 H 0.704696 -0.036808 0.904586 0.051 Uiso 1 1 calc R U . . .
C12 C 0.7060(4) 0.0531(9) 0.8063(5) 0.057(3) Uani 1 1 d . . . . .
H12 H 0.735229 0.01771 0.799112 0.068 Uiso 1 1 calc R U . . .
C13 C 0.6814(4) 0.1412(9) 0.7528(5) 0.052(3) Uani 1 1 d . . . . .
H13 H 0.694717 0.167307 0.710895 0.063 Uiso 1 1 calc R U . . .
C14 C 0.6442(3) 0.7193(8) 0.6185(5) 0.042(2) Uani 1 1 d . . . . .
C15 C 0.6631(4) 0.6349(9) 0.5603(6) 0.060(3) Uani 1 1 d . . . . .
H15A H 0.686277 0.688534 0.539541 0.09 Uiso 1 1 calc R U . . .
H15B H 0.637881 0.61065 0.521184 0.09 Uiso 1 1 calc R U . . .
H15C H 0.677284 0.550993 0.582672 0.09 Uiso 1 1 calc R U . . .
C16 C 0.6841(4) 0.7628(10) 0.6770(6) 0.065(3) Uani 1 1 d . . . . .
H16A H 0.698498 0.681288 0.701699 0.098 Uiso 1 1 calc R U . . .
H16B H 0.672431 0.822082 0.713062 0.098 Uiso 1 1 calc R U . . .
H16C H 0.706962 0.813071 0.653634 0.098 Uiso 1 1 calc R U . . .
C17 C 0.6202(4) 0.8465(9) 0.5823(6) 0.071(3) Uani 1 1 d . . . . .
H17A H 0.642837 0.904119 0.562632 0.106 Uiso 1 1 calc R U . . .
H17B H 0.606235 0.898475 0.618916 0.106 Uiso 1 1 calc R U . . .
H17C H 0.596123 0.818432 0.542257 0.106 Uiso 1 1 calc R U . . .
C18 C 0.5660(4) 0.7015(9) 0.7198(5) 0.050(2) Uani 1 1 d . . . . .
C19 C 0.5931(4) 0.8007(9) 0.7738(5) 0.058(3) Uani 1 1 d . . . . .
H19A H 0.605436 0.875068 0.746567 0.087 Uiso 1 1 calc R U . . .
H19B H 0.618668 0.751941 0.803322 0.087 Uiso 1 1 calc R U . . .
H19C H 0.572741 0.839147 0.80619 0.087 Uiso 1 1 calc R U . . .
C20 C 0.5278(4) 0.7800(10) 0.6714(6) 0.068(3) Uani 1 1 d . . . . .
H20A H 0.5056 0.814896 0.701679 0.102 Uiso 1 1 calc R U . . .
H20B H 0.51207 0.718526 0.633567 0.102 Uiso 1 1 calc R U . . .
H20C H 0.541302 0.857069 0.647762 0.102 Uiso 1 1 calc R U . . .
C21 C 0.5434(4) 0.5875(10) 0.7608(5) 0.059(3) Uani 1 1 d . . . . .
H21A H 0.567414 0.535693 0.792123 0.088 Uiso 1 1 calc R U . . .
H21B H 0.525989 0.525476 0.724988 0.088 Uiso 1 1 calc R U . . .
H21C H 0.52247 0.629081 0.791371 0.088 Uiso 1 1 calc R U . . .
C22 C 0.7196(4) 0.4522(13) 0.8435(5) 0.070(3) Uani 1 1 d . . . . .
H22A H 0.724128 0.358477 0.825169 0.084 Uiso 1 1 calc R U . . .
H22B H 0.738127 0.516662 0.818293 0.084 Uiso 1 1 calc R U . . .
C23 C 0.7349(3) 0.4585(12) 0.9264(5) 0.057(3) Uani 1 1 d . . . . .
C24 C 0.7420(4) 0.5840(11) 0.9627(5) 0.058(3) Uani 1 1 d . . . . .
H24 H 0.735947 0.66775 0.93663 0.07 Uiso 1 1 calc R U . . .
C25 C 0.7427(4) 0.3426(13) 0.9639(6) 0.073(3) Uani 1 1 d . . . . .
H25 H 0.737901 0.257626 0.938691 0.087 Uiso 1 1 calc R U . . .
Ag1 Ag 0.54752(2) 0.50707(7) 0.56031(3) 0.0422(2) Uani 1 1 d . . . . .
Cl1 Cl 0.53750(8) 0.5351(2) 0.42446(12) 0.0513(6) Uani 1 1 d . . . . .
P1 P 0.64792(9) 0.4516(2) 0.71214(13) 0.0390(6) Uani 1 1 d . . . . .
P2 P 0.60010(8) 0.6074(2) 0.65580(12) 0.0356(5) Uani 1 1 d . . . . .
S1 S 0.65820(8) 0.4993(2) 0.82471(11) 0.0450(5) Uani 1 1 d . . . . .

loop_
_atom_site_aniso_label
_atom_site_aniso_U_11
_atom_site_aniso_U_22
_atom_site_aniso_U_33
_atom_site_aniso_U_23
_atom_site_aniso_U_13
_atom_site_aniso_U_12
C1 0.052(6) 0.027(4) 0.037(5) -0.006(4) 0.009(4) 0.004(4)
C2 0.049(6) 0.019(4) 0.028(4) 0.000(3) 0.006(4) 0.001(4)
C3 0.031(5) 0.032(4) 0.039(5) 0.003(4) 0.001(4) 0.004(4)
C4 0.069(8) 0.030(5) 0.042(5) -0.002(4) 0.016(5) 0.005(5)
C5 0.090(9) 0.037(5) 0.031(5) -0.006(4) -0.006(6) 0.005(5)
C6 0.064(7) 0.038(5) 0.055(6) 0.012(5) -0.012(6) -0.010(5)
C7 0.052(6) 0.027(4) 0.056(6) 0.015(4) 0.016(5) 0.005(4)
C8 0.055(6) 0.023(4) 0.041(5) -0.010(4) 0.005(4) 0.006(4)
C9 0.049(6) 0.043(5) 0.035(5) 0.000(4) 0.008(4) -0.004(4)
C10 0.053(6) 0.039(5) 0.041(5) 0.002(4) 0.007(5) -0.008(5)
C11 0.057(6) 0.031(5) 0.038(4) 0.005(4) 0.004(4) 0.006(4)
C12 0.064(7) 0.055(6) 0.052(6) 0.013(5) 0.009(5) 0.029(5)
C13 0.065(7) 0.059(6) 0.038(5) 0.008(4) 0.026(5) 0.018(5)
C14 0.063(7) 0.024(4) 0.041(5) 0.001(4) 0.012(5) -0.006(4)
C15 0.073(8) 0.044(5) 0.073(7) -0.016(5) 0.046(6) -0.019(5)
C16 0.080(8) 0.050(6) 0.074(8) -0.020(5) 0.037(6) -0.035(6)
C17 0.111(10) 0.042(6) 0.064(7) 0.018(5) 0.033(7) -0.001(6)
C18 0.060(7) 0.040(5) 0.053(6) 0.003(4) 0.023(5) 0.014(5)
C19 0.087(8) 0.041(5) 0.049(6) -0.016(4) 0.019(6) 0.007(5)
C20 0.091(9) 0.055(6) 0.061(7) -0.005(5) 0.018(6) 0.033(6)
C21 0.059(7) 0.061(6) 0.060(7) 0.000(5) 0.022(5) 0.016(5)
C22 0.052(7) 0.110(9) 0.044(6) -0.025(6) -0.009(5) -0.007(6)
C23 0.028(5) 0.091(8) 0.049(6) -0.015(6) -0.003(4) 0.002(5)
C24 0.060(7) 0.069(7) 0.047(6) 0.013(5) 0.012(5) -0.004(6)
C25 0.046(7) 0.080(8) 0.090(9) 0.001(6) 0.000(7) 0.002(6)
Ag1 0.0471(4) 0.0398(4) 0.0386(3) 0.0001(3) 0.0026(3) 0.0070(4)
Cl1 0.0463(13) 0.0712(17) 0.0389(12) 0.0105(11) 0.0144(10) 0.0067(11)
P1 0.0464(14) 0.0315(11) 0.0379(12) -0.0022(9) 0.0020(11) -0.0052(10)
P2 0.0481(15) 0.0243(11) 0.0363(12) -0.0018(9) 0.0123(11) 0.0015(10)
S1 0.0507(13) 0.0467(12) 0.0361(11) -0.0074(11) 0.0016(9) -0.0037(13)

loop_
_atom_type_symbol
_atom_type_description
_atom_type_scat_dispersion_real
_atom_type_scat_dispersion_imag
_atom_type_scat_source
C C 0.0033 0.0016 'International Tables Vol C Tables 4.2.6.8 and 6.1.1.4'
H H 0 0 'International Tables Vol C Tables 4.2.6.8 and 6.1.1.4'
Ag Ag -0.8971 1.1015 'International Tables Vol C Tables 4.2.6.8 and 6.1.1.4'
Cl Cl 0.1484 0.1585 'International Tables Vol C Tables 4.2.6.8 and 6.1.1.4'
P P 0.1023 0.0942 'International Tables Vol C Tables 4.2.6.8 and 6.1.1.4'
S S 0.1246 0.1234 'International Tables Vol C Tables 4.2.6.8 and 6.1.1.4'

loop_
_exptl_crystal_face_index_h
_exptl_crystal_face_index_k
_exptl_crystal_face_index_l
_exptl_crystal_face_perp_dist
7 0 7 0.1491
1 -7 0 0.0197
-3 7 -3 0.0243
6 7 -3 0.0186
-6 -7 2 0.0198
-2 7 0 0.0285
0 -7 -2 0.0411

loop_
_geom_angle_atom_site_label_1
_geom_angle_atom_site_label_2
_geom_angle_atom_site_label_3
_geom_angle
_geom_angle_site_symmetry_1
_geom_angle_site_symmetry_3
_geom_angle_publ_flag
C2 C1 C8 116.8(6) . . ?
C2 C1 P1 110.5(6) . . ?
C8 C1 P1 107.2(6) . . ?
C2 C1 H1 107.3 . . ?
C8 C1 H1 107.3 . . ?
P1 C1 H1 107.3 . . ?
C7 C2 C3 116.3(8) . . ?
C7 C2 C1 119.3(8) . . ?
C3 C2 C1 124.4(8) . . ?
C4 C3 C2 121.9(9) . . ?
C4 C3 H3 119 . . ?
C2 C3 H3 119 . . ?
C5 C4 C3 120.8(9) . . ?
C5 C4 H4 119.6 . . ?
C3 C4 H4 119.6 . . ?
C6 C5 C4 120.1(9) . . ?
C6 C5 H5 120 . . ?
C4 C5 H5 120 . . ?
C5 C6 C7 120.6(10) . . ?
C5 C6 H6 119.7 . . ?
C7 C6 H6 119.7 . . ?
C2 C7 C6 120.3(9) . . ?
C2 C7 H7 119.8 . . ?
C6 C7 H7 119.8 . . ?
C9 C8 C13 117.1(8) . . ?
C9 C8 C1 121.5(8) . . ?
C13 C8 C1 121.2(8) . . ?
C10 C9 C8 122.3(9) . . ?
C10 C9 H9 118.8 . . ?
C8 C9 H9 118.8 . . ?
C9 C10 C11 121.8(8) . . ?
C9 C10 H10 119.1 . . ?
C11 C10 H10 119.1 . . ?
C12 C11 C10 118.3(8) . . ?
C12 C11 H11 120.9 . . ?
C10 C11 H11 120.9 . . ?
C11 C12 C13 120.1(9) . . ?
C11 C12 H12 119.9 . . ?
C13 C12 H12 119.9 . . ?
C8 C13 C12 120.4(8) . . ?
C8 C13 H13 119.8 . . ?
C12 C13 H13 119.8 . . ?
C15 C14 C16 109.0(8) . . ?
C15 C14 C17 109.0(8) . . ?
C16 C14 C17 109.6(8) . . ?
C15 C14 P2 106.5(6) . . ?
C16 C14 P2 113.4(6) . . ?
C17 C14 P2 109.3(7) . . ?
C14 C15 H15A 109.5 . . ?
C14 C15 H15B 109.5 . . ?
H15A C15 H15B 109.5 . . ?
C14 C15 H15C 109.5 . . ?
H15A C15 H15C 109.5 . . ?
H15B C15 H15C 109.5 . . ?
C14 C16 H16A 109.5 . . ?
C14 C16 H16B 109.5 . . ?
H16A C16 H16B 109.5 . . ?
C14 C16 H16C 109.5 . . ?
H16A C16 H16C 109.5 . . ?
H16B C16 H16C 109.5 . . ?
C14 C17 H17A 109.5 . . ?
C14 C17 H17B 109.5 . . ?
H17A C17 H17B 109.5 . . ?
C14 C17 H17C 109.5 . . ?
H17A C17 H17C 109.5 . . ?
H17B C17 H17C 109.5 . . ?
C19 C18 C20 109.1(8) . . ?
C19 C18 C21 111.0(8) . . ?
C20 C18 C21 108.3(9) . . ?
C19 C18 P2 116.2(7) . . ?
C20 C18 P2 106.8(6) . . ?
C21 C18 P2 105.1(6) . . ?
C18 C19 H19A 109.5 . . ?
C18 C19 H19B 109.5 . . ?
H19A C19 H19B 109.5 . . ?
C18 C19 H19C 109.5 . . ?
H19A C19 H19C 109.5 . . ?
H19B C19 H19C 109.5 . . ?
C18 C20 H20A 109.5 . . ?
C18 C20 H20B 109.5 . . ?
H20A C20 H20B 109.5 . . ?
C18 C20 H20C 109.5 . . ?
H20A C20 H20C 109.5 . . ?
H20B C20 H20C 109.5 . . ?
C18 C21 H21A 109.5 . . ?
C18 C21 H21B 109.5 . . ?
H21A C21 H21B 109.5 . . ?
C18 C21 H21C 109.5 . . ?
H21A C21 H21C 109.5 . . ?
H21B C21 H21C 109.5 . . ?
C23 C22 S1 108.1(7) . . ?
C23 C22 H22A 110.1 . . ?
S1 C22 H22A 110.1 . . ?
C23 C22 H22B 110.1 . . ?
S1 C22 H22B 110.1 . . ?
H22A C22 H22B 108.4 . . ?
C25 C23 C24 119.8(10) . . ?
C25 C23 C22 119.2(10) . . ?
C24 C23 C22 120.9(10) . . ?
C24 C24 C23 118.6(6) 2_657 . ?
C24 C24 H24 120.7 2_657 . ?
C23 C24 H24 120.7 . . ?
C23 C25 C25 121.5(7) . 2_657 ?
C23 C25 H25 119.2 . . ?
C25 C25 H25 119.2 2_657 . ?
P2 Ag1 Cl1 131.73(8) . . ?
P2 Ag1 Cl1 121.12(8) . 5_666 ?
Cl1 Ag1 Cl1 98.98(6) . 5_666 ?
P2 Ag1 Ag1 155.20(6) . 5_666 ?
Cl1 Ag1 Ag1 50.75(6) . 5_666 ?
Cl1 Ag1 Ag1 48.23(5) 5_666 5_666 ?
Ag1 Cl1 Ag1 81.02(6) . 5_666 ?
C1 P1 S1 103.2(3) . . ?
C1 P1 P2 104.0(3) . . ?
S1 P1 P2 107.24(13) . . ?
C18 P2 C14 113.5(4) . . ?
C18 P2 P1 113.4(3) . . ?
C14 P2 P1 98.4(3) . . ?
C18 P2 Ag1 108.5(3) . . ?
C14 P2 Ag1 111.9(3) . . ?
P1 P2 Ag1 111.07(10) . . ?
C22 S1 P1 97.0(3) . . ?

loop_
_geom_bond_atom_site_label_1
_geom_bond_atom_site_label_2
_geom_bond_distance
_geom_bond_site_symmetry_2
_geom_bond_publ_flag
C1 C2 1.484(10) . ?
C1 C8 1.521(11) . ?
C1 P1 1.877(8) . ?
C1 H1 1 . ?
C2 C7 1.394(12) . ?
C2 C3 1.400(11) . ?
C3 C4 1.368(11) . ?
C3 H3 0.95 . ?
C4 C5 1.354(13) . ?
C4 H4 0.95 . ?
C5 C6 1.343(14) . ?
C5 H5 0.95 . ?
C6 C7 1.415(13) . ?
C6 H6 0.95 . ?
C7 H7 0.95 . ?
C8 C9 1.366(11) . ?
C8 C13 1.387(12) . ?
C9 C10 1.349(12) . ?
C9 H9 0.95 . ?
C10 C11 1.375(12) . ?
C10 H10 0.95 . ?
C11 C12 1.356(12) . ?
C11 H11 0.95 . ?
C12 C13 1.419(12) . ?
C12 H12 0.95 . ?
C13 H13 0.95 . ?
C14 C15 1.519(11) . ?
C14 C16 1.526(13) . ?
C14 C17 1.528(13) . ?
C14 P2 1.897(9) . ?
C15 H15A 0.98 . ?
C15 H15B 0.98 . ?
C15 H15C 0.98 . ?
C16 H16A 0.98 . ?
C16 H16B 0.98 . ?
C16 H16C 0.98 . ?
C17 H17A 0.98 . ?
C17 H17B 0.98 . ?
C17 H17C 0.98 . ?
C18 C19 1.522(13) . ?
C18 C20 1.529(13) . ?
C18 C21 1.548(12) . ?
C18 P2 1.892(9) . ?
C19 H19A 0.98 . ?
C19 H19B 0.98 . ?
C19 H19C 0.98 . ?
C20 H20A 0.98 . ?
C20 H20B 0.98 . ?
C20 H20C 0.98 . ?
C21 H21A 0.98 . ?
C21 H21B 0.98 . ?
C21 H21C 0.98 . ?
C22 C23 1.525(13) . ?
C22 S1 1.841(10) . ?
C22 H22A 0.99 . ?
C22 H22B 0.99 . ?
C23 C25 1.326(14) . ?
C23 C24 1.394(14) . ?
C24 C24 1.384(19) 2_657 ?
C24 H24 0.95 . ?
C25 C25 1.33(2) 2_657 ?
C25 H25 0.95 . ?
Ag1 P2 2.368(2) . ?
Ag1 Cl1 2.488(2) . ?
Ag1 Cl1 2.583(2) 5_666 ?
Ag1 Ag1 3.2947(14) 5_666 ?
P1 S1 2.100(3) . ?
P1 P2 2.217(3) . ?

loop_
_geom_torsion_atom_site_label_1
_geom_torsion_atom_site_label_2
_geom_torsion_atom_site_label_3
_geom_torsion_atom_site_label_4
_geom_torsion
_geom_torsion_site_symmetry_1
_geom_torsion_site_symmetry_2
_geom_torsion_site_symmetry_3
_geom_torsion_site_symmetry_4
_geom_torsion_publ_flag
C8 C1 C2 C7 106.0(9) . . . . ?
P1 C1 C2 C7 -131.2(7) . . . . ?
C8 C1 C2 C3 -72.4(11) . . . . ?
P1 C1 C2 C3 50.4(9) . . . . ?
C7 C2 C3 C4 -0.3(11) . . . . ?
C1 C2 C3 C4 178.1(7) . . . . ?
C2 C3 C4 C5 0.9(13) . . . . ?
C3 C4 C5 C6 -0.7(13) . . . . ?
C4 C5 C6 C7 -0.2(13) . . . . ?
C3 C2 C7 C6 -0.6(11) . . . . ?
C1 C2 C7 C6 -179.1(7) . . . . ?
C5 C6 C7 C2 0.8(12) . . . . ?
C2 C1 C8 C9 -123.7(9) . . . . ?
P1 C1 C8 C9 111.8(8) . . . . ?
C2 C1 C8 C13 61.9(12) . . . . ?
P1 C1 C8 C13 -62.6(9) . . . . ?
C13 C8 C9 C10 -0.8(13) . . . . ?
C1 C8 C9 C10 -175.5(8) . . . . ?
C8 C9 C10 C11 1.0(13) . . . . ?
C9 C10 C11 C12 -1.8(13) . . . . ?
C10 C11 C12 C13 2.4(14) . . . . ?
C9 C8 C13 C12 1.5(13) . . . . ?
C1 C8 C13 C12 176.2(8) . . . . ?
C11 C12 C13 C8 -2.4(15) . . . . ?
S1 C22 C23 C25 107.3(10) . . . . ?
S1 C22 C23 C24 -74.5(11) . . . . ?
C25 C23 C24 C24 1.2(17) . . . 2_657 ?
C22 C23 C24 C24 -176.9(11) . . . 2_657 ?
C24 C23 C25 C25 0(2) . . . 2_657 ?
C22 C23 C25 C25 178.3(13) . . . 2_657 ?
C2 C1 P1 S1 178.3(5) . . . . ?
C8 C1 P1 S1 -53.5(6) . . . . ?
C2 C1 P1 P2 66.4(6) . . . . ?
C8 C1 P1 P2 -165.4(5) . . . . ?
C19 C18 P2 C14 -40.8(8) . . . . ?
C20 C18 P2 C14 81.2(8) . . . . ?
C21 C18 P2 C14 -164.0(7) . . . . ?
C19 C18 P2 P1 70.4(7) . . . . ?
C20 C18 P2 P1 -167.6(6) . . . . ?
C21 C18 P2 P1 -52.8(7) . . . . ?
C19 C18 P2 Ag1 -165.7(6) . . . . ?
C20 C18 P2 Ag1 -43.8(7) . . . . ?
C21 C18 P2 Ag1 71.1(7) . . . . ?
C15 C14 P2 C18 -171.9(7) . . . . ?
C16 C14 P2 C18 68.3(8) . . . . ?
C17 C14 P2 C18 -54.3(8) . . . . ?
C15 C14 P2 P1 68.0(7) . . . . ?
C16 C14 P2 P1 -51.8(6) . . . . ?
C17 C14 P2 P1 -174.4(6) . . . . ?
C15 C14 P2 Ag1 -48.8(7) . . . . ?
C16 C14 P2 Ag1 -168.6(6) . . . . ?
C17 C14 P2 Ag1 68.8(6) . . . . ?
C23 C22 S1 P1 -172.1(8) . . . . ?
